data_1502192
loop_
_publ_author_name
'Kuninobu, Yoichiro'
'Matsuzaki, Hironori'
'Nishi, Mitsumi'
'Takai, Kazuhiko'

_publ_section_title
;
 Rhenium-catalyzed regio- and stereoselective addition of two carbon units
 to terminal alkynes via carbon-carbon bond cleavage of \b-keto sulfones.
;
_journal_issue 11
_journal_name_full 'Organic letters'
_journal_page_first 2959
_journal_page_last 2961
_journal_paper_doi 10.1021/ol2008507
_journal_volume 13
_journal_year 2011
_chemical_formula_moiety 'C23 H20 O4 S'
_chemical_formula_sum 'C23 H20 O4 S'
_chemical_formula_weight 392.47
_space_group_IT_number 14
_symmetry_cell_setting monoclinic
_symmetry_Int_Tables_number 14
_symmetry_space_group_name_Hall '-P 2yn'
_symmetry_space_group_name_H-M 'P 1 21/n 1'
_atom_sites_solution_hydrogens geom
_atom_sites_solution_primary direct
_atom_sites_solution_secondary difmap
_cell_angle_alpha 90.0000
_cell_angle_beta 96.476(7)
_cell_angle_gamma 90.0000
_cell_formula_units_Z 8
_cell_length_a 10.5344(2)
_cell_length_b 14.9966(3)
_cell_length_c 24.4556(17)
_cell_measurement_reflns_used 10583
_cell_measurement_temperature 200
_cell_measurement_theta_max 68.22
_cell_measurement_theta_min 2.94
_cell_volume 3838.8(3)
_computing_cell_refinement 'RAPID AUTO'
_computing_data_collection 'RAPID AUTO (Rigaku, ????)'
_computing_data_reduction 'RAPID AUTO'
_computing_molecular_graphics 'CrystalStructure 4.0'
_computing_publication_material 'CrystalStructure 4.0 (Rigaku, 2010)'
_computing_structure_refinement 'CRYSTALS (Carruthers, et al., 1999)'
_computing_structure_solution SIR97
_diffrn_ambient_temperature 200
_diffrn_detector_area_resol_mean 10.000
_diffrn_measured_fraction_theta_full 0.993
_diffrn_measured_fraction_theta_max 0.993
_diffrn_measurement_device_type 'Rigaku R-AXIS RAPID'
_diffrn_measurement_method \w
_diffrn_radiation_type 'Cu K\a'
_diffrn_radiation_wavelength 1.54187
_diffrn_reflns_av_R_equivalents 0.0341
_diffrn_reflns_limit_h_max 12
_diffrn_reflns_limit_h_min -12
_diffrn_reflns_limit_k_max 18
_diffrn_reflns_limit_k_min -17
_diffrn_reflns_limit_l_max 29
_diffrn_reflns_limit_l_min -29
_diffrn_reflns_number 44148
_diffrn_reflns_theta_full 68.22
_diffrn_reflns_theta_max 68.22
_diffrn_standards_number 0
_exptl_absorpt_coefficient_mu 1.724
_exptl_absorpt_correction_T_max 0.917
_exptl_absorpt_correction_T_min 0.716
_exptl_absorpt_correction_type multi-scan
_exptl_absorpt_process_details 'ABSCOR (Rigaku, 1995)'
_exptl_crystal_colour colorless
_exptl_crystal_density_diffrn 1.358
_exptl_crystal_density_method 'not measured'
_exptl_crystal_description block
_exptl_crystal_F_000 1648.00
_exptl_crystal_size_max 0.150
_exptl_crystal_size_mid 0.080
_exptl_crystal_size_min 0.050
_refine_diff_density_max 2.040
_refine_diff_density_min -2.850
_refine_ls_extinction_method none
_refine_ls_goodness_of_fit_ref 1.123
_refine_ls_hydrogen_treatment constr
_refine_ls_number_parameters 545
_refine_ls_number_reflns 4127
_refine_ls_R_factor_gt 0.0560
_refine_ls_shift/su_max 0.000
_refine_ls_structure_factor_coef Fsqd
_refine_ls_weighting_details
;
    Chebychev polynomial with 3 parameters (Carruthers & Watkin, 1979)
    1316.4900    1801.6500    494.9260
;
_refine_ls_weighting_scheme calc
_refine_ls_wR_factor_ref 0.0871
_reflns_number_gt 4127
_reflns_number_total 6978
_reflns_threshold_expression F^2^>3.0\s(F^2^)
_cod_data_source_file ol2008507_si_003.cif
_cod_data_source_block sc0741a
_cod_database_code 1502192

loop_
_symmetry_equiv_pos_site_id
_symmetry_equiv_pos_as_xyz
1 +X,+Y,+Z
2 1/2-X,1/2+Y,1/2-Z
3 -X,-Y,-Z
4 1/2+X,1/2-Y,1/2+Z

loop_
_atom_site_label
_atom_site_type_symbol
_atom_site_fract_x
_atom_site_fract_y
_atom_site_fract_z
_atom_site_U_iso_or_equiv
_atom_site_adp_type
_atom_site_occupancy
_atom_site_symmetry_multiplicity
_atom_site_calc_flag
_atom_site_refinement_flags
S(1) S 0.49615(7) 0.46341(4) 0.18122(3) 0.0380(2) Uani 1.0 4 d .
S(2) S -0.00433(7) 0.46085(4) 0.18176(3) 0.0376(2) Uani 1.0 4 d .
O(1) O 0.3669(3) 0.65018(14) 0.11204(8) 0.0629(8) Uani 1.0 4 d .
O(2) O 0.36345(18) 0.47258(13) 0.18714(8) 0.0482(7) Uani 1.0 4 d .
O(3) O 0.57274(19) 0.40764(12) 0.21970(8) 0.0506(6) Uani 1.0 4 d .
O(4) O 0.7322(3) 0.62902(15) 0.44450(9) 0.0658(8) Uani 1.0 4 d .
O(5) O -0.1196(3) 0.64702(14) 0.11416(8) 0.0615(8) Uani 1.0 4 d .
O(6) O -0.13620(18) 0.47482(13) 0.18779(7) 0.0478(7) Uani 1.0 4 d .
O(7) O 0.06749(19) 0.40043(12) 0.21896(7) 0.0488(6) Uani 1.0 4 d .
O(8) O 0.2337(3) 0.63105(15) 0.44841(8) 0.0639(8) Uani 1.0 4 d .
C(1) C 0.1963(3) 0.81626(19) 0.18299(12) 0.0460(9) Uani 1.0 4 d .
C(2) C 0.0944(3) 0.8743(2) 0.17080(13) 0.0530(10) Uani 1.0 4 d .
C(3) C 0.0403(4) 0.8849(2) 0.11755(14) 0.0582(11) Uani 1.0 4 d .
C(4) C 0.0899(4) 0.8391(3) 0.07547(14) 0.0655(12) Uani 1.0 4 d .
C(5) C 0.1896(4) 0.7811(2) 0.08753(12) 0.0564(11) Uani 1.0 4 d .
C(6) C 0.2441(3) 0.76776(18) 0.14154(11) 0.0412(9) Uani 1.0 4 d .
C(7) C 0.3472(3) 0.6985(2) 0.15087(11) 0.0468(9) Uani 1.0 4 d .
C(8) C 0.4183(3) 0.68973(19) 0.20588(11) 0.0469(9) Uani 1.0 4 d .
C(9) C 0.5160(3) 0.63394(18) 0.22195(11) 0.0415(9) Uani 1.0 4 d .
C(10) C 0.5753(3) 0.63094(18) 0.27969(11) 0.0426(9) Uani 1.0 4 d .
C(11) C 0.6847(4) 0.5848(3) 0.29578(14) 0.0766(13) Uani 1.0 4 d .
C(12) C 0.7409(4) 0.5833(3) 0.34946(15) 0.0839(14) Uani 1.0 4 d .
C(13) C 0.6872(3) 0.6271(2) 0.38979(12) 0.0516(10) Uani 1.0 4 d .
C(14) C 0.5765(5) 0.6731(3) 0.37483(14) 0.0949(16) Uani 1.0 4 d .
C(15) C 0.5232(4) 0.6753(3) 0.32118(14) 0.0900(15) Uani 1.0 4 d .
C(16) C 0.5685(3) 0.57201(17) 0.18092(11) 0.0419(9) Uani 1.0 4 d .
C(17) C 0.5098(3) 0.42237(18) 0.11413(11) 0.0417(9) Uani 1.0 4 d .
C(18) C 0.4156(3) 0.44278(19) 0.07190(12) 0.0506(10) Uani 1.0 4 d .
C(19) C 0.4250(4) 0.4081(3) 0.02011(12) 0.0638(12) Uani 1.0 4 d .
C(20) C 0.5275(4) 0.3553(3) 0.01113(14) 0.0655(13) Uani 1.0 4 d .
C(21) C 0.6206(4) 0.3357(2) 0.05335(15) 0.0629(12) Uani 1.0 4 d .
C(22) C 0.6139(3) 0.36955(19) 0.10569(13) 0.0503(10) Uani 1.0 4 d .
C(23) C 0.8517(4) 0.5891(3) 0.46078(15) 0.0931(15) Uani 1.0 4 d .
C(24) C -0.2952(3) 0.8118(2) 0.18356(12) 0.0472(9) Uani 1.0 4 d .
C(25) C -0.3955(4) 0.8702(2) 0.17049(13) 0.0568(11) Uani 1.0 4 d .
C(26) C -0.4481(4) 0.8809(2) 0.11719(14) 0.0605(11) Uani 1.0 4 d .
C(27) C -0.3970(4) 0.8348(3) 0.07575(14) 0.0681(12) Uani 1.0 4 d .
C(28) C -0.2981(4) 0.7761(2) 0.08863(12) 0.0579(11) Uani 1.0 4 d .
C(29) C -0.2459(3) 0.76289(18) 0.14290(11) 0.0406(9) Uani 1.0 4 d .
C(30) C -0.1422(3) 0.69423(19) 0.15278(11) 0.0440(9) Uani 1.0 4 d .
C(31) C -0.0742(3) 0.68528(19) 0.20843(11) 0.0448(9) Uani 1.0 4 d .
C(32) C 0.0243(3) 0.63023(17) 0.22510(11) 0.0389(8) Uani 1.0 4 d .
C(33) C 0.0844(3) 0.63012(18) 0.28265(11) 0.0410(9) Uani 1.0 4 d .
C(34) C 0.1635(3) 0.5618(3) 0.30414(13) 0.0612(11) Uani 1.0 4 d .
C(35) C 0.2155(4) 0.5601(3) 0.35868(13) 0.0658(11) Uani 1.0 4 d .
C(36) C 0.1897(3) 0.62740(19) 0.39382(12) 0.0489(10) Uani 1.0 4 d .
C(37) C 0.1139(4) 0.6969(3) 0.37331(13) 0.0696(12) Uani 1.0 4 d .
C(38) C 0.0631(4) 0.6985(3) 0.31923(13) 0.0668(12) Uani 1.0 4 d .
C(39) C 0.0766(3) 0.56643(18) 0.18512(11) 0.0413(9) Uani 1.0 4 d .
C(40) C 0.0077(3) 0.42231(18) 0.11380(10) 0.0390(8) Uani 1.0 4 d .
C(41) C -0.0877(3) 0.44413(19) 0.07272(11) 0.0485(9) Uani 1.0 4 d .
C(42) C -0.0805(4) 0.4110(3) 0.02019(12) 0.0601(11) Uani 1.0 4 d .
C(43) C 0.0201(4) 0.3586(2) 0.00972(12) 0.0574(11) Uani 1.0 4 d .
C(44) C 0.1146(4) 0.3370(2) 0.05114(13) 0.0565(11) Uani 1.0 4 d .
C(45) C 0.1098(3) 0.36957(19) 0.10391(12) 0.0497(10) Uani 1.0 4 d .
C(46) C 0.3261(4) 0.5675(3) 0.46922(15) 0.0857(14) Uani 1.0 4 d .
H(1) H 0.2332 0.8099 0.2192 0.0553 Uiso 1.0 4 calc R
H(2) H 0.0625 0.9062 0.1989 0.0644 Uiso 1.0 4 calc R
H(3) H -0.0293 0.9227 0.1096 0.0687 Uiso 1.0 4 calc R
H(4) H 0.0551 0.8476 0.0392 0.0763 Uiso 1.0 4 calc R
H(5) H 0.2221 0.7506 0.0591 0.0668 Uiso 1.0 4 calc R
H(6) H 0.3937 0.7277 0.2328 0.0563 Uiso 1.0 4 calc R
H(7) H 0.7232 0.5539 0.2691 0.0903 Uiso 1.0 4 calc R
H(8) H 0.8171 0.5525 0.3583 0.0983 Uiso 1.0 4 calc R
H(9) H 0.5381 0.7026 0.4021 0.1129 Uiso 1.0 4 calc R
H(10) H 0.4477 0.7068 0.3122 0.1074 Uiso 1.0 4 calc R
H(11) H 0.5545 0.6072 0.1475 0.0510 Uiso 1.0 4 calc R
H(12) H 0.6591 0.5757 0.1932 0.0509 Uiso 1.0 4 calc R
H(13) H 0.3473 0.4789 0.0786 0.0605 Uiso 1.0 4 calc R
H(14) H 0.3623 0.4208 -0.0087 0.0763 Uiso 1.0 4 calc R
H(15) H 0.5335 0.3320 -0.0237 0.0806 Uiso 1.0 4 calc R
H(16) H 0.6891 0.2997 0.0467 0.0778 Uiso 1.0 4 calc R
H(17) H 0.6773 0.3576 0.1344 0.0612 Uiso 1.0 4 calc R
H(18) H 0.9138 0.6205 0.4422 0.1081 Uiso 1.0 4 calc R
H(19) H 0.8509 0.5274 0.4503 0.1080 Uiso 1.0 4 calc R
H(20) H 0.8737 0.5940 0.4998 0.1080 Uiso 1.0 4 calc R
H(21) H -0.2589 0.8062 0.2199 0.0565 Uiso 1.0 4 calc R
H(22) H -0.4284 0.9017 0.1984 0.0690 Uiso 1.0 4 calc R
H(23) H -0.5167 0.9194 0.1087 0.0715 Uiso 1.0 4 calc R
H(24) H -0.4303 0.8426 0.0392 0.0793 Uiso 1.0 4 calc R
H(25) H -0.2645 0.7452 0.0606 0.0686 Uiso 1.0 4 calc R
H(26) H -0.1024 0.7214 0.2355 0.0538 Uiso 1.0 4 calc R
H(27) H 0.1818 0.5155 0.2809 0.0717 Uiso 1.0 4 calc R
H(28) H 0.2674 0.5129 0.3718 0.0761 Uiso 1.0 4 calc R
H(29) H 0.0970 0.7426 0.3971 0.0824 Uiso 1.0 4 calc R
H(30) H 0.0134 0.7469 0.3061 0.0787 Uiso 1.0 4 calc R
H(31) H 0.0710 0.6024 0.1520 0.0500 Uiso 1.0 4 calc R
H(32) H 0.1659 0.5658 0.1999 0.0500 Uiso 1.0 4 calc R
H(33) H -0.1559 0.4796 0.0804 0.0583 Uiso 1.0 4 calc R
H(34) H -0.1432 0.4257 -0.0082 0.0719 Uiso 1.0 4 calc R
H(35) H 0.0238 0.3359 -0.0254 0.0699 Uiso 1.0 4 calc R
H(36) H 0.1827 0.3013 0.0436 0.0694 Uiso 1.0 4 calc R
H(37) H 0.1735 0.3559 0.1322 0.0597 Uiso 1.0 4 calc R
H(38) H 0.4008 0.5733 0.4504 0.0992 Uiso 1.0 4 calc R
H(39) H 0.3488 0.5769 0.5079 0.0992 Uiso 1.0 4 calc R
H(40) H 0.2909 0.5088 0.4633 0.0993 Uiso 1.0 4 calc R

loop_
_atom_site_aniso_label
_atom_site_aniso_U_11
_atom_site_aniso_U_22
_atom_site_aniso_U_33
_atom_site_aniso_U_12
_atom_site_aniso_U_13
_atom_site_aniso_U_23
S(1) 0.0400(5) 0.0382(4) 0.0369(4) -0.0034(4) 0.0095(3) -0.0025(3)
S(2) 0.0399(5) 0.0405(4) 0.0331(4) -0.0043(4) 0.0071(3) -0.0032(3)
O(1) 0.0840(18) 0.0624(14) 0.0420(13) 0.0190(13) 0.0061(12) -0.0101(11)
O(2) 0.0404(13) 0.0556(12) 0.0509(13) -0.0060(10) 0.0147(10) -0.0079(10)
O(3) 0.0576(14) 0.0481(12) 0.0460(12) -0.0012(11) 0.0061(10) 0.0048(10)
O(4) 0.0787(18) 0.0645(15) 0.0502(14) 0.0081(13) -0.0112(12) -0.0031(11)
O(5) 0.0840(18) 0.0642(14) 0.0369(12) 0.0216(13) 0.0093(12) -0.0046(11)
O(6) 0.0398(13) 0.0580(13) 0.0475(12) -0.0060(10) 0.0127(10) -0.0090(10)
O(7) 0.0620(14) 0.0449(11) 0.0392(11) -0.0010(11) 0.0040(10) 0.0020(9)
O(8) 0.0824(18) 0.0624(15) 0.0431(13) 0.0081(13) -0.0101(12) -0.0043(11)
C(1) 0.055(2) 0.0458(18) 0.0382(17) -0.0018(15) 0.0080(15) 0.0001(14)
C(2) 0.053(2) 0.0545(19) 0.053(2) 0.0042(16) 0.0153(16) -0.0052(16)
C(3) 0.049(2) 0.053(2) 0.070(3) 0.0014(16) -0.0054(17) -0.0025(17)
C(4) 0.075(3) 0.068(3) 0.049(2) 0.009(2) -0.0182(19) -0.0081(18)
C(5) 0.066(3) 0.060(2) 0.0416(18) 0.0017(18) -0.0032(17) -0.0118(15)
C(6) 0.0439(19) 0.0392(16) 0.0402(17) -0.0075(14) 0.0033(14) -0.0027(13)
C(7) 0.059(3) 0.0462(17) 0.0355(16) -0.0025(15) 0.0072(16) -0.0050(14)
C(8) 0.053(2) 0.0441(17) 0.0437(18) 0.0024(15) 0.0063(15) -0.0105(14)
C(9) 0.0456(19) 0.0363(15) 0.0431(17) -0.0051(14) 0.0075(14) -0.0031(13)
C(10) 0.0464(19) 0.0358(16) 0.0463(18) -0.0006(14) 0.0079(15) -0.0030(14)
C(11) 0.066(3) 0.100(3) 0.059(3) 0.034(3) -0.0107(19) -0.032(2)
C(12) 0.071(3) 0.106(3) 0.068(3) 0.039(3) -0.020(2) -0.025(3)
C(13) 0.059(3) 0.0472(18) 0.0458(19) -0.0016(16) -0.0057(17) -0.0028(15)
C(14) 0.125(4) 0.114(4) 0.043(2) 0.070(3) -0.002(3) -0.011(2)
C(15) 0.108(4) 0.113(4) 0.047(3) 0.070(3) 0.001(2) 0.000(3)
C(16) 0.0459(18) 0.0370(16) 0.0440(16) -0.0050(14) 0.0100(14) -0.0024(13)
C(17) 0.0492(19) 0.0360(16) 0.0421(17) -0.0093(14) 0.0155(14) -0.0049(13)
C(18) 0.061(3) 0.0481(18) 0.0426(18) -0.0010(17) 0.0049(16) 0.0006(14)
C(19) 0.095(3) 0.060(3) 0.0359(18) -0.015(2) 0.0047(19) -0.0018(17)
C(20) 0.097(3) 0.057(3) 0.048(3) -0.030(3) 0.033(2) -0.0161(17)
C(21) 0.069(3) 0.052(2) 0.073(3) -0.0148(19) 0.032(2) -0.0188(19)
C(22) 0.051(2) 0.0468(17) 0.056(2) -0.0096(16) 0.0151(16) -0.0100(16)
C(23) 0.088(3) 0.114(4) 0.068(3) 0.010(3) -0.031(3) -0.010(3)
C(24) 0.0505(19) 0.0524(19) 0.0388(18) 0.0067(16) 0.0053(15) 0.0041(14)
C(25) 0.061(3) 0.059(2) 0.052(2) 0.0082(17) 0.0159(17) -0.0013(16)
C(26) 0.053(3) 0.057(2) 0.070(3) 0.0104(17) -0.0046(18) -0.0006(18)
C(27) 0.073(3) 0.073(3) 0.052(2) 0.012(2) -0.018(2) -0.0087(19)
C(28) 0.065(3) 0.062(3) 0.0442(19) 0.0104(18) -0.0030(17) -0.0122(16)
C(29) 0.0438(19) 0.0404(16) 0.0374(17) -0.0058(14) 0.0039(14) -0.0018(13)
C(30) 0.054(2) 0.0437(17) 0.0356(16) 0.0010(15) 0.0089(15) 0.0002(14)
C(31) 0.0511(19) 0.0453(18) 0.0384(16) 0.0036(15) 0.0065(15) -0.0067(13)
C(32) 0.0403(18) 0.0346(15) 0.0425(17) -0.0043(13) 0.0078(14) -0.0031(13)
C(33) 0.0422(18) 0.0361(15) 0.0441(17) -0.0015(14) 0.0023(14) -0.0071(13)
C(34) 0.062(3) 0.061(2) 0.056(2) 0.0208(18) -0.0123(17) -0.0240(17)
C(35) 0.070(3) 0.057(2) 0.063(3) 0.0220(18) -0.0245(18) -0.0134(17)
C(36) 0.056(3) 0.0436(18) 0.0455(19) -0.0021(15) -0.0014(16) -0.0059(14)
C(37) 0.099(3) 0.062(3) 0.0452(19) 0.032(2) -0.0048(19) -0.0147(17)
C(38) 0.089(3) 0.054(2) 0.053(2) 0.0290(19) -0.0088(19) -0.0059(17)
C(39) 0.0424(18) 0.0421(16) 0.0402(16) -0.0052(14) 0.0084(13) -0.0012(13)
C(40) 0.0423(18) 0.0408(16) 0.0348(16) -0.0080(14) 0.0077(13) -0.0050(12)
C(41) 0.050(2) 0.0535(18) 0.0424(18) -0.0042(16) 0.0074(15) -0.0025(14)
C(42) 0.068(3) 0.071(3) 0.0398(18) -0.012(2) 0.0029(17) -0.0014(17)
C(43) 0.074(3) 0.060(2) 0.041(2) -0.022(2) 0.0174(18) -0.0136(16)
C(44) 0.061(3) 0.0558(19) 0.057(2) -0.0080(18) 0.0229(18) -0.0198(17)
C(45) 0.049(2) 0.0503(18) 0.0502(19) -0.0020(16) 0.0093(16) -0.0088(15)
C(46) 0.097(3) 0.092(3) 0.059(3) 0.011(3) -0.031(3) -0.008(2)

loop_
_atom_type_symbol
_atom_type_description
_atom_type_scat_dispersion_real
_atom_type_scat_dispersion_imag
_atom_type_scat_source
C C 0.0181 0.0091
;
International Tables for Crystallography
(1992, Vol. C, Tables 4.2.6.8 and 6.1.1.4)
;
H H 0.0000 0.0000
;
International Tables for Crystallography
(1992, Vol. C, Table 6.1.1.4)
;
O O 0.0492 0.0322
;
International Tables for Crystallography
(1992, Vol. C, Tables 4.2.6.8 and 6.1.1.4)
;
S S 0.3331 0.5567
;
International Tables for Crystallography
(1992, Vol. C, Tables 4.2.6.8 and 6.1.1.4)
;

loop_
_geom_angle_atom_site_label_1
_geom_angle_atom_site_label_2
_geom_angle_atom_site_label_3
_geom_angle
_geom_angle_publ_flag
O(2) S(1) O(3) 118.25(13) yes
O(2) S(1) C(16) 109.46(13) yes
O(2) S(1) C(17) 108.05(13) yes
O(3) S(1) C(16) 108.84(12) yes
O(3) S(1) C(17) 107.80(13) yes
C(16) S(1) C(17) 103.40(14) yes
O(6) S(2) O(7) 118.40(12) yes
O(6) S(2) C(39) 109.14(13) yes
O(6) S(2) C(40) 108.47(12) yes
O(7) S(2) C(39) 108.29(12) yes
O(7) S(2) C(40) 107.39(12) yes
C(39) S(2) C(40) 104.24(13) yes
C(13) O(4) C(23) 117.9(3) yes
C(36) O(8) C(46) 118.0(3) yes
C(2) C(1) C(6) 120.5(3) yes
C(1) C(2) C(3) 120.4(3) yes
C(2) C(3) C(4) 119.8(3) yes
C(3) C(4) C(5) 119.9(3) yes
C(4) C(5) C(6) 121.3(3) yes
C(1) C(6) C(5) 118.2(3) yes
C(1) C(6) C(7) 124.6(3) yes
C(5) C(6) C(7) 117.2(3) yes
O(1) C(7) C(6) 118.2(3) yes
O(1) C(7) C(8) 122.7(3) yes
C(6) C(7) C(8) 119.1(3) yes
C(7) C(8) C(9) 127.9(3) yes
C(8) C(9) C(10) 121.5(3) yes
C(8) C(9) C(16) 120.6(3) yes
C(10) C(9) C(16) 117.8(3) yes
C(9) C(10) C(11) 122.9(3) yes
C(9) C(10) C(15) 121.9(3) yes
C(11) C(10) C(15) 115.2(3) yes
C(10) C(11) C(12) 122.8(4) yes
C(11) C(12) C(13) 120.9(4) yes
O(4) C(13) C(12) 126.3(3) yes
O(4) C(13) C(14) 116.2(3) yes
C(12) C(13) C(14) 117.5(3) yes
C(13) C(14) C(15) 120.9(4) yes
C(10) C(15) C(14) 122.7(4) yes
S(1) C(16) C(9) 111.5(2) yes
S(1) C(17) C(18) 119.2(3) yes
S(1) C(17) C(22) 119.0(3) yes
C(18) C(17) C(22) 121.9(3) yes
C(17) C(18) C(19) 118.7(3) yes
C(18) C(19) C(20) 120.1(3) yes
C(19) C(20) C(21) 120.7(4) yes
C(20) C(21) C(22) 120.6(4) yes
C(17) C(22) C(21) 118.1(3) yes
C(25) C(24) C(29) 120.6(3) yes
C(24) C(25) C(26) 120.8(3) yes
C(25) C(26) C(27) 119.3(3) yes
C(26) C(27) C(28) 120.0(3) yes
C(27) C(28) C(29) 121.2(3) yes
C(24) C(29) C(28) 118.1(3) yes
C(24) C(29) C(30) 125.0(3) yes
C(28) C(29) C(30) 116.9(3) yes
O(5) C(30) C(29) 118.3(3) yes
O(5) C(30) C(31) 122.9(3) yes
C(29) C(30) C(31) 118.8(3) yes
C(30) C(31) C(32) 127.7(3) yes
C(31) C(32) C(33) 121.3(3) yes
C(31) C(32) C(39) 120.9(3) yes
C(33) C(32) C(39) 117.8(3) yes
C(32) C(33) C(34) 122.5(3) yes
C(32) C(33) C(38) 121.8(3) yes
C(34) C(33) C(38) 115.7(3) yes
C(33) C(34) C(35) 122.3(3) yes
C(34) C(35) C(36) 120.4(3) yes
O(8) C(36) C(35) 125.0(3) yes
O(8) C(36) C(37) 116.5(3) yes
C(35) C(36) C(37) 118.5(3) yes
C(36) C(37) C(38) 120.9(4) yes
C(33) C(38) C(37) 122.1(3) yes
S(2) C(39) C(32) 112.4(2) yes
S(2) C(40) C(41) 118.8(3) yes
S(2) C(40) C(45) 119.3(2) yes
C(41) C(40) C(45) 121.9(3) yes
C(40) C(41) C(42) 118.6(3) yes
C(41) C(42) C(43) 120.3(3) yes
C(42) C(43) C(44) 120.6(3) yes
C(43) C(44) C(45) 120.2(3) yes
C(40) C(45) C(44) 118.5(3) yes
C(2) C(1) H(1) 119.880 no
C(6) C(1) H(1) 119.636 no
C(1) C(2) H(2) 119.947 no
C(3) C(2) H(2) 119.697 no
C(2) C(3) H(3) 120.173 no
C(4) C(3) H(3) 120.054 no
C(3) C(4) H(4) 119.967 no
C(5) C(4) H(4) 120.163 no
C(4) C(5) H(5) 119.365 no
C(6) C(5) H(5) 119.345 no
C(7) C(8) H(6) 116.113 no
C(9) C(8) H(6) 115.941 no
C(10) C(11) H(7) 118.156 no
C(12) C(11) H(7) 119.024 no
C(11) C(12) H(8) 119.822 no
C(13) C(12) H(8) 119.289 no
C(13) C(14) H(9) 118.295 no
C(15) C(14) H(9) 120.821 no
C(10) C(15) H(10) 118.247 no
C(14) C(15) H(10) 119.035 no
S(1) C(16) H(11) 118.209 no
S(1) C(16) H(12) 116.915 no
C(9) C(16) H(11) 101.053 no
C(9) C(16) H(12) 100.374 no
H(11) C(16) H(12) 106.282 no
C(17) C(18) H(13) 120.104 no
C(19) C(18) H(13) 121.156 no
C(18) C(19) H(14) 119.917 no
C(20) C(19) H(14) 120.009 no
C(19) C(20) H(15) 119.865 no
C(21) C(20) H(15) 119.471 no
C(20) C(21) H(16) 119.665 no
C(22) C(21) H(16) 119.762 no
C(17) C(22) H(17) 120.732 no
C(21) C(22) H(17) 121.187 no
O(4) C(23) H(18) 107.021 no
O(4) C(23) H(19) 110.630 no
O(4) C(23) H(20) 110.813 no
H(18) C(23) H(19) 109.442 no
H(18) C(23) H(20) 109.441 no
H(19) C(23) H(20) 109.450 no
C(25) C(24) H(21) 119.914 no
C(29) C(24) H(21) 119.493 no
C(24) C(25) H(22) 119.430 no
C(26) C(25) H(22) 119.739 no
C(25) C(26) H(23) 120.419 no
C(27) C(26) H(23) 120.251 no
C(26) C(27) H(24) 120.356 no
C(28) C(27) H(24) 119.659 no
C(27) C(28) H(25) 119.444 no
C(29) C(28) H(25) 119.397 no
C(30) C(31) H(26) 116.382 no
C(32) C(31) H(26) 115.891 no
C(33) C(34) H(27) 118.508 no
C(35) C(34) H(27) 119.176 no
C(34) C(35) H(28) 120.010 no
C(36) C(35) H(28) 119.626 no
C(36) C(37) H(29) 118.454 no
C(38) C(37) H(29) 120.598 no
C(33) C(38) H(30) 118.464 no
C(37) C(38) H(30) 119.386 no
S(2) C(39) H(31) 117.954 no
S(2) C(39) H(32) 116.332 no
C(32) C(39) H(31) 101.296 no
C(32) C(39) H(32) 99.985 no
H(31) C(39) H(32) 106.395 no
C(40) C(41) H(33) 120.266 no
C(42) C(41) H(33) 121.157 no
C(41) C(42) H(34) 119.916 no
C(43) C(42) H(34) 119.799 no
C(42) C(43) H(35) 119.901 no
C(44) C(43) H(35) 119.434 no
C(43) C(44) H(36) 120.013 no
C(45) C(44) H(36) 119.791 no
C(40) C(45) H(37) 120.491 no
C(44) C(45) H(37) 121.042 no
O(8) C(46) H(38) 109.601 no
O(8) C(46) H(39) 109.925 no
O(8) C(46) H(40) 108.964 no
H(38) C(46) H(39) 109.449 no
H(38) C(46) H(40) 109.445 no
H(39) C(46) H(40) 109.441 no

loop_
_geom_bond_atom_site_label_1
_geom_bond_atom_site_label_2
_geom_bond_distance
_geom_bond_publ_flag
S(1) O(2) 1.428(2) yes
S(1) O(3) 1.437(2) yes
S(1) C(16) 1.798(3) yes
S(1) C(17) 1.773(3) yes
S(2) O(6) 1.429(2) yes
S(2) O(7) 1.4373(19) yes
S(2) C(39) 1.796(3) yes
S(2) C(40) 1.778(3) yes
O(1) C(7) 1.230(4) yes
O(4) C(13) 1.369(4) yes
O(4) C(23) 1.410(5) yes
O(5) C(30) 1.225(4) yes
O(8) C(36) 1.364(4) yes
O(8) C(46) 1.415(5) yes
C(1) C(2) 1.388(5) yes
C(1) C(6) 1.387(5) yes
C(2) C(3) 1.371(5) yes
C(3) C(4) 1.387(5) yes
C(4) C(5) 1.370(5) yes
C(5) C(6) 1.394(4) yes
C(6) C(7) 1.502(4) yes
C(7) C(8) 1.470(4) yes
C(8) C(9) 1.350(4) yes
C(9) C(10) 1.479(4) yes
C(9) C(16) 1.516(4) yes
C(10) C(11) 1.363(5) yes
C(10) C(15) 1.378(5) yes
C(11) C(12) 1.378(5) yes
C(12) C(13) 1.360(5) yes
C(13) C(14) 1.369(6) yes
C(14) C(15) 1.368(5) yes
C(17) C(18) 1.384(4) yes
C(17) C(22) 1.386(5) yes
C(18) C(19) 1.383(5) yes
C(19) C(20) 1.376(6) yes
C(20) C(21) 1.374(5) yes
C(21) C(22) 1.386(5) yes
C(24) C(25) 1.382(5) yes
C(24) C(29) 1.383(5) yes
C(25) C(26) 1.367(5) yes
C(26) C(27) 1.385(5) yes
C(27) C(28) 1.374(5) yes
C(28) C(29) 1.392(4) yes
C(29) C(30) 1.501(4) yes
C(30) C(31) 1.471(4) yes
C(31) C(32) 1.352(4) yes
C(32) C(33) 1.477(4) yes
C(32) C(39) 1.515(4) yes
C(33) C(34) 1.386(5) yes
C(33) C(38) 1.395(5) yes
C(34) C(35) 1.384(5) yes
C(35) C(36) 1.372(5) yes
C(36) C(37) 1.372(5) yes
C(37) C(38) 1.370(5) yes
C(40) C(41) 1.378(4) yes
C(40) C(45) 1.378(5) yes
C(41) C(42) 1.388(5) yes
C(42) C(43) 1.366(5) yes
C(43) C(44) 1.376(5) yes
C(44) C(45) 1.386(5) yes
C(1) H(1) 0.930 no
C(2) H(2) 0.930 no
C(3) H(3) 0.930 no
C(4) H(4) 0.930 no
C(5) H(5) 0.930 no
C(8) H(6) 0.930 no
C(11) H(7) 0.930 no
C(12) H(8) 0.930 no
C(14) H(9) 0.930 no
C(15) H(10) 0.930 no
C(16) H(11) 0.970 no
C(16) H(12) 0.970 no
C(18) H(13) 0.930 no
C(19) H(14) 0.930 no
C(20) H(15) 0.930 no
C(21) H(16) 0.930 no
C(22) H(17) 0.930 no
C(23) H(18) 0.960 no
C(23) H(19) 0.960 no
C(23) H(20) 0.960 no
C(24) H(21) 0.930 no
C(25) H(22) 0.930 no
C(26) H(23) 0.930 no
C(27) H(24) 0.930 no
C(28) H(25) 0.930 no
C(31) H(26) 0.930 no
C(34) H(27) 0.930 no
C(35) H(28) 0.930 no
C(37) H(29) 0.930 no
C(38) H(30) 0.930 no
C(39) H(31) 0.970 no
C(39) H(32) 0.970 no
C(41) H(33) 0.930 no
C(42) H(34) 0.930 no
C(43) H(35) 0.930 no
C(44) H(36) 0.930 no
C(45) H(37) 0.930 no
C(46) H(38) 0.960 no
C(46) H(39) 0.960 no
C(46) H(40) 0.960 no

loop_
_geom_contact_atom_site_label_1
_geom_contact_atom_site_label_2
_geom_contact_distance
_geom_contact_publ_flag
_geom_contact_site_symmetry_2
O(1) C(20) 3.328(5) no 3_665
O(2) O(7) 3.470(3) no .
O(2) C(39) 3.329(4) no .
O(2) C(45) 3.527(4) no .
O(3) O(6) 3.401(3) no 1_655
O(3) C(2) 3.404(4) no 2_545
O(3) C(24) 3.450(4) no 2_545
O(3) C(38) 3.533(4) no 2_545
O(4) C(21) 3.463(4) no 2_655
O(5) C(43) 3.317(4) no 3_565
O(6) O(3) 3.401(3) no 1_455
O(6) C(16) 3.423(4) no 1_455
O(6) C(22) 3.502(4) no 1_455
O(7) O(2) 3.470(3) no .
O(7) C(1) 3.491(4) no 2_545
O(7) C(25) 3.450(4) no 2_445
O(8) C(27) 3.581(5) no 4_565
O(8) C(44) 3.477(4) no 2_555
C(1) O(7) 3.491(4) no 2_555
C(1) C(31) 3.573(5) no .
C(1) C(32) 3.542(4) no .
C(2) O(3) 3.404(4) no 2_555
C(2) C(31) 3.522(5) no .
C(2) C(35) 3.552(5) no 2_555
C(8) C(25) 3.507(5) no 1_655
C(9) C(24) 3.517(5) no 1_655
C(16) O(6) 3.423(4) no 1_655
C(18) C(44) 3.531(5) no .
C(18) C(45) 3.573(5) no .
C(19) C(19) 3.377(5) no 3_665
C(20) O(1) 3.328(5) no 3_665
C(21) O(4) 3.463(4) no 2_645
C(21) C(41) 3.461(5) no 1_655
C(21) C(42) 3.524(6) no 1_655
C(22) O(6) 3.502(4) no 1_655
C(22) C(41) 3.515(5) no 1_655
C(23) C(46) 3.561(6) no 3_666
C(24) O(3) 3.450(4) no 2_555
C(24) C(9) 3.517(5) no 1_455
C(25) O(7) 3.450(4) no 2_455
C(25) C(8) 3.507(5) no 1_455
C(27) O(8) 3.581(5) no 4_464
C(31) C(1) 3.573(5) no .
C(31) C(2) 3.522(5) no .
C(32) C(1) 3.542(4) no .
C(35) C(2) 3.552(5) no 2_545
C(38) O(3) 3.533(4) no 2_555
C(39) O(2) 3.329(4) no .
C(41) C(21) 3.461(5) no 1_455
C(41) C(22) 3.515(5) no 1_455
C(42) C(21) 3.524(6) no 1_455
C(42) C(42) 3.371(5) no 3_565
C(43) O(5) 3.317(4) no 3_565
C(44) O(8) 3.477(4) no 2_545
C(44) C(18) 3.531(5) no .
C(45) O(2) 3.527(4) no .
C(45) C(18) 3.573(5) no .
C(46) C(23) 3.561(6) no 3_666
S(1) H(2) 3.1822 no 2_545
S(1) H(30) 3.2650 no 2_545
S(2) H(22) 3.2156 no 2_445
O(1) H(15) 2.5191 no 3_665
O(1) H(31) 3.4455 no .
O(1) H(32) 3.4252 no .
O(1) H(34) 3.4557 no 3_565
O(2) H(1) 3.5725 no 2_545
O(2) H(2) 2.9802 no 2_545
O(2) H(27) 3.2141 no .
O(2) H(32) 2.5548 no .
O(2) H(37) 2.8750 no .
O(3) H(2) 2.5759 no 2_545
O(3) H(21) 2.7731 no 2_545
O(3) H(26) 3.0035 no 2_545
O(3) H(30) 2.6280 no 2_545
O(4) H(4) 3.1525 no 4_565
O(4) H(5) 3.3458 no 4_565
O(4) H(16) 2.6911 no 2_655
O(4) H(39) 3.4414 no 3_666
O(4) H(40) 3.0896 no 3_666
O(5) H(12) 3.3659 no 1_455
O(5) H(14) 3.5684 no 3_565
O(5) H(35) 2.5071 no 3_565
O(6) H(7) 2.8670 no 1_455
O(6) H(12) 2.6490 no 1_455
O(6) H(17) 2.8425 no 1_455
O(6) H(22) 2.9964 no 2_445
O(7) H(1) 2.7970 no 2_545
O(7) H(6) 2.8558 no 2_545
O(7) H(10) 3.0021 no 2_545
O(7) H(22) 2.6259 no 2_445
O(8) H(18) 3.3596 no 1_455
O(8) H(24) 2.9893 no 4_565
O(8) H(25) 3.3100 no 4_565
O(8) H(36) 2.7009 no 2_555
C(1) H(27) 3.3319 no 2_555
C(1) H(28) 3.2790 no 2_555
C(1) H(31) 3.5181 no .
C(2) H(26) 3.5782 no .
C(2) H(27) 3.2874 no 2_555
C(2) H(28) 2.8042 no 2_555
C(3) H(28) 2.7818 no 2_555
C(3) H(38) 3.3712 no 2_555
C(3) H(39) 3.2198 no 4_464
C(3) H(40) 3.3641 no 2_555
C(4) H(28) 3.2057 no 2_555
C(4) H(35) 3.0802 no 3_565
C(4) H(38) 3.5719 no 2_555
C(4) H(39) 3.1337 no 4_464
C(4) H(40) 3.0366 no 2_555
C(5) H(20) 3.5782 no 4_464
C(5) H(31) 3.4164 no .
C(5) H(35) 3.1094 no 3_565
C(6) H(23) 3.5529 no 1_655
C(6) H(31) 3.1055 no .
C(6) H(32) 3.4870 no .
C(7) H(15) 3.5125 no 3_665
C(7) H(31) 3.2491 no .
C(7) H(32) 3.0922 no .
C(8) H(22) 3.5800 no 1_655
C(8) H(32) 3.2338 no .
C(9) H(21) 3.5107 no 1_655
C(10) H(21) 3.5601 no 1_655
C(11) H(26) 3.4844 no 1_655
C(12) H(3) 3.5035 no 2_545
C(13) H(3) 3.4885 no 2_545
C(13) H(16) 3.2176 no 2_655
C(13) H(38) 3.5995 no .
C(14) H(16) 3.5097 no 2_655
C(14) H(38) 3.1383 no .
C(17) H(29) 2.9218 no 2_545
C(17) H(30) 3.3019 no 2_545
C(18) H(14) 3.5864 no 3_665
C(18) H(29) 3.1023 no 2_545
C(18) H(36) 3.2580 no .
C(18) H(37) 3.3502 no .
C(19) H(14) 3.4378 no 3_665
C(19) H(25) 3.3596 no 3_565
C(19) H(29) 3.2277 no 2_545
C(19) H(36) 3.1212 no .
C(20) H(14) 3.5551 no 3_665
C(20) H(24) 3.3291 no 3_565
C(20) H(25) 3.4531 no 3_565
C(20) H(29) 3.2053 no 2_545
C(21) H(18) 3.2509 no 2_645
C(21) H(29) 3.0491 no 2_545
C(21) H(33) 3.2079 no 1_655
C(21) H(34) 3.3352 no 1_655
C(22) H(29) 2.9198 no 2_545
C(22) H(30) 3.2390 no 2_545
C(22) H(33) 3.0543 no 1_655
C(23) H(16) 3.1892 no 2_655
C(23) H(24) 3.0011 no 4_665
C(23) H(39) 3.4075 no 3_666
C(23) H(40) 2.9149 no 3_666
C(24) H(11) 3.5184 no 1_455
C(24) H(12) 3.5849 no 1_455
C(25) H(6) 3.5472 no 1_455
C(25) H(7) 3.5306 no 2_555
C(25) H(8) 2.9643 no 2_555
C(26) H(8) 2.9490 no 2_555
C(26) H(19) 2.9969 no 2_555
C(26) H(20) 3.2694 no 4_364
C(27) H(15) 3.0872 no 3_565
C(27) H(19) 3.0095 no 2_555
C(27) H(20) 3.0677 no 4_364
C(27) H(39) 3.4898 no 4_464
C(28) H(3) 3.5756 no .
C(28) H(11) 3.3765 no 1_455
C(28) H(14) 3.5636 no 3_565
C(28) H(15) 3.2265 no 3_565
C(28) H(39) 3.4406 no 4_464
C(29) H(3) 3.4686 no .
C(29) H(11) 3.1517 no 1_455
C(29) H(12) 3.2672 no 1_455
C(30) H(11) 3.4396 no 1_455
C(30) H(12) 2.9973 no 1_455
C(30) H(35) 3.5120 no 3_565
C(31) H(7) 3.3694 no 1_455
C(31) H(12) 3.2401 no 1_455
C(32) H(1) 3.4925 no .
C(33) H(1) 3.5620 no .
C(34) H(22) 3.4446 no 2_445
C(34) H(23) 3.4978 no 2_445
C(35) H(10) 3.5687 no .
C(35) H(23) 3.1385 no 2_445
C(36) H(18) 3.2609 no 1_455
C(36) H(36) 3.2383 no 2_555
C(37) H(18) 3.0657 no 1_455
C(37) H(36) 3.1919 no 2_555
C(37) H(37) 3.2848 no 2_555
C(40) H(9) 3.3458 no 2_545
C(41) H(16) 3.2075 no 1_455
C(41) H(17) 3.3055 no 1_455
C(41) H(35) 3.5845 no 3_565
C(42) H(5) 3.3469 no 3_565
C(42) H(16) 3.0740 no 1_455
C(42) H(34) 3.4347 no 3_565
C(43) H(4) 3.3784 no 3_565
C(43) H(5) 3.3254 no 3_565
C(43) H(9) 3.2859 no 2_545
C(43) H(34) 3.4864 no 3_565
C(44) H(9) 2.8926 no 2_545
C(44) H(13) 3.2586 no .
C(44) H(14) 3.3758 no .
C(44) H(25) 3.5286 no 3_565
C(44) H(29) 3.4598 no 2_545
C(45) H(9) 2.9438 no 2_545
C(45) H(10) 3.2882 no 2_545
C(45) H(13) 3.1106 no .
C(46) H(3) 3.5986 no 4_565
C(46) H(4) 3.5414 no 2_545
C(46) H(4) 3.0718 no 4_565
C(46) H(9) 3.5519 no .
C(46) H(19) 3.1937 no 3_666
C(46) H(20) 3.3509 no 3_666
C(46) H(36) 3.5202 no 2_555
H(1) O(2) 3.5725 no 2_555
H(1) O(7) 2.7970 no 2_555
H(1) C(32) 3.4925 no .
H(1) C(33) 3.5620 no .
H(1) H(27) 3.2107 no 2_555
H(1) H(30) 3.4473 no .
H(2) S(1) 3.1822 no 2_555
H(2) O(2) 2.9802 no 2_555
H(2) O(3) 2.5759 no 2_555
H(2) H(26) 3.4423 no .
H(2) H(27) 3.1450 no 2_555
H(2) H(28) 3.0753 no 2_555
H(3) C(12) 3.5035 no 2_555
H(3) C(13) 3.4885 no 2_555
H(3) C(28) 3.5756 no .
H(3) C(29) 3.4686 no .
H(3) C(46) 3.5986 no 4_464
H(3) H(28) 3.0601 no 2_555
H(3) H(38) 3.0879 no 2_555
H(3) H(39) 2.6672 no 4_464
H(3) H(40) 3.4873 no 2_555
H(4) O(4) 3.1525 no 4_464
H(4) C(43) 3.3784 no 3_565
H(4) C(46) 3.5414 no 2_555
H(4) C(46) 3.0718 no 4_464
H(4) H(9) 3.4206 no 4_464
H(4) H(35) 2.8839 no 3_565
H(4) H(38) 3.4212 no 2_555
H(4) H(38) 2.8222 no 4_464
H(4) H(39) 2.4931 no 4_464
H(4) H(40) 2.9151 no 2_555
H(5) O(4) 3.3458 no 4_464
H(5) C(42) 3.3469 no 3_565
H(5) C(43) 3.3254 no 3_565
H(5) H(15) 3.0679 no 3_665
H(5) H(16) 2.9462 no 3_665
H(5) H(20) 3.2560 no 4_464
H(5) H(34) 2.9986 no 3_565
H(5) H(35) 2.9311 no 3_565
H(6) O(7) 2.8558 no 2_555
H(6) C(25) 3.5472 no 1_655
H(6) H(22) 3.3742 no 1_655
H(6) H(32) 3.4453 no .
H(7) O(6) 2.8670 no 1_655
H(7) C(25) 3.5306 no 2_545
H(7) C(31) 3.3694 no 1_655
H(7) H(22) 3.1817 no 2_545
H(7) H(26) 3.2708 no 1_655
H(8) C(25) 2.9643 no 2_545
H(8) C(26) 2.9490 no 2_545
H(8) H(22) 2.9633 no 2_545
H(8) H(23) 2.9446 no 2_545
H(9) C(40) 3.3458 no 2_555
H(9) C(43) 3.2859 no 2_555
H(9) C(44) 2.8926 no 2_555
H(9) C(45) 2.9438 no 2_555
H(9) C(46) 3.5519 no .
H(9) H(4) 3.4206 no 4_565
H(9) H(16) 3.3363 no 2_655
H(9) H(36) 3.1720 no 2_555
H(9) H(37) 3.2457 no 2_555
H(9) H(38) 2.7630 no .
H(10) O(7) 3.0021 no 2_555
H(10) C(35) 3.5687 no .
H(10) C(45) 3.2882 no 2_555
H(10) H(37) 2.9782 no 2_555
H(11) C(24) 3.5184 no 1_655
H(11) C(28) 3.3765 no 1_655
H(11) C(29) 3.1517 no 1_655
H(11) C(30) 3.4396 no 1_655
H(11) H(15) 3.1968 no 3_665
H(12) O(5) 3.3659 no 1_655
H(12) O(6) 2.6490 no 1_655
H(12) C(24) 3.5849 no 1_655
H(12) C(29) 3.2672 no 1_655
H(12) C(30) 2.9973 no 1_655
H(12) C(31) 3.2401 no 1_655
H(12) H(26) 3.4018 no 1_655
H(13) C(44) 3.2586 no .
H(13) C(45) 3.1106 no .
H(13) H(15) 3.4350 no 3_665
H(13) H(34) 2.9656 no 3_565
H(13) H(36) 3.2393 no .
H(13) H(37) 3.0015 no .
H(14) O(5) 3.5684 no 3_565
H(14) C(18) 3.5864 no 3_665
H(14) C(19) 3.4378 no 3_665
H(14) C(20) 3.5551 no 3_665
H(14) C(28) 3.5636 no 3_565
H(14) C(44) 3.3758 no .
H(14) H(25) 2.9283 no 3_565
H(14) H(33) 3.0290 no 3_565
H(14) H(34) 3.3182 no 3_565
H(14) H(36) 2.9956 no .
H(15) O(1) 2.5191 no 3_665
H(15) C(7) 3.5125 no 3_665
H(15) C(27) 3.0872 no 3_565
H(15) C(28) 3.2265 no 3_565
H(15) H(5) 3.0679 no 3_665
H(15) H(11) 3.1968 no 3_665
H(15) H(13) 3.4350 no 3_665
H(15) H(24) 2.8440 no 3_565
H(15) H(25) 3.0994 no 3_565
H(16) O(4) 2.6911 no 2_645
H(16) C(13) 3.2176 no 2_645
H(16) C(14) 3.5097 no 2_645
H(16) C(23) 3.1892 no 2_645
H(16) C(41) 3.2075 no 1_655
H(16) C(42) 3.0740 no 1_655
H(16) H(5) 2.9462 no 3_665
H(16) H(9) 3.3363 no 2_645
H(16) H(18) 2.9219 no 2_645
H(16) H(20) 3.3276 no 2_645
H(16) H(29) 3.5549 no 2_545
H(16) H(33) 3.2138 no 1_655
H(16) H(34) 3.0051 no 1_655
H(17) O(6) 2.8425 no 1_655
H(17) C(41) 3.3055 no 1_655
H(17) H(29) 3.3777 no 2_545
H(17) H(30) 3.0943 no 2_545
H(17) H(33) 2.9497 no 1_655
H(18) O(8) 3.3596 no 1_655
H(18) C(21) 3.2509 no 2_655
H(18) C(36) 3.2609 no 1_655
H(18) C(37) 3.0657 no 1_655
H(18) H(16) 2.9219 no 2_655
H(18) H(23) 3.4818 no 2_545
H(18) H(24) 2.7839 no 4_665
H(18) H(29) 2.9624 no 1_655
H(19) C(26) 2.9969 no 2_545
H(19) C(27) 3.0095 no 2_545
H(19) C(46) 3.1937 no 3_666
H(19) H(20) 3.5251 no 3_766
H(19) H(23) 2.8861 no 2_545
H(19) H(24) 2.8986 no 2_545
H(19) H(24) 3.5655 no 4_665
H(19) H(39) 2.8976 no 3_666
H(19) H(40) 2.7756 no 3_666
H(20) C(5) 3.5782 no 4_565
H(20) C(26) 3.2694 no 4_665
H(20) C(27) 3.0677 no 4_665
H(20) C(46) 3.3509 no 3_666
H(20) H(5) 3.2560 no 4_565
H(20) H(16) 3.3276 no 2_655
H(20) H(19) 3.5251 no 3_766
H(20) H(23) 2.7882 no 4_665
H(20) H(24) 2.3766 no 4_665
H(20) H(39) 3.4635 no 3_666
H(20) H(40) 2.5596 no 3_666
H(21) O(3) 2.7731 no 2_555
H(21) C(9) 3.5107 no 1_455
H(21) C(10) 3.5601 no 1_455
H(22) S(2) 3.2156 no 2_455
H(22) O(6) 2.9964 no 2_455
H(22) O(7) 2.6259 no 2_455
H(22) C(8) 3.5800 no 1_455
H(22) C(34) 3.4446 no 2_455
H(22) H(6) 3.3742 no 1_455
H(22) H(7) 3.1817 no 2_555
H(22) H(8) 2.9633 no 2_555
H(22) H(27) 3.2550 no 2_455
H(23) C(6) 3.5529 no 1_455
H(23) C(34) 3.4978 no 2_455
H(23) C(35) 3.1385 no 2_455
H(23) H(8) 2.9446 no 2_555
H(23) H(18) 3.4818 no 2_555
H(23) H(19) 2.8861 no 2_555
H(23) H(20) 2.7882 no 4_364
H(23) H(28) 3.0743 no 2_455
H(23) H(40) 3.4779 no 2_455
H(24) O(8) 2.9893 no 4_464
H(24) C(20) 3.3291 no 3_565
H(24) C(23) 3.0011 no 4_364
H(24) H(15) 2.8440 no 3_565
H(24) H(18) 2.7839 no 4_364
H(24) H(19) 2.8986 no 2_555
H(24) H(19) 3.5655 no 4_364
H(24) H(20) 2.3766 no 4_364
H(24) H(39) 3.3456 no 4_464
H(25) O(8) 3.3100 no 4_464
H(25) C(19) 3.3596 no 3_565
H(25) C(20) 3.4531 no 3_565
H(25) C(44) 3.5286 no 3_565
H(25) H(14) 2.9283 no 3_565
H(25) H(15) 3.0994 no 3_565
H(25) H(35) 3.0229 no 3_565
H(25) H(36) 2.8664 no 3_565
H(25) H(39) 3.2473 no 4_464
H(26) O(3) 3.0035 no 2_555
H(26) C(2) 3.5782 no .
H(26) C(11) 3.4844 no 1_455
H(26) H(2) 3.4423 no .
H(26) H(7) 3.2708 no 1_455
H(26) H(12) 3.4018 no 1_455
H(27) O(2) 3.2141 no .
H(27) C(1) 3.3319 no 2_545
H(27) C(2) 3.2874 no 2_545
H(27) H(1) 3.2107 no 2_545
H(27) H(2) 3.1450 no 2_545
H(27) H(22) 3.2550 no 2_445
H(28) C(1) 3.2790 no 2_545
H(28) C(2) 2.8042 no 2_545
H(28) C(3) 2.7818 no 2_545
H(28) C(4) 3.2057 no 2_545
H(28) H(2) 3.0753 no 2_545
H(28) H(3) 3.0601 no 2_545
H(28) H(23) 3.0743 no 2_445
H(29) C(17) 2.9218 no 2_555
H(29) C(18) 3.1023 no 2_555
H(29) C(19) 3.2277 no 2_555
H(29) C(20) 3.2053 no 2_555
H(29) C(21) 3.0491 no 2_555
H(29) C(22) 2.9198 no 2_555
H(29) C(44) 3.4598 no 2_555
H(29) H(16) 3.5549 no 2_555
H(29) H(17) 3.3777 no 2_555
H(29) H(18) 2.9624 no 1_455
H(29) H(36) 2.7395 no 2_555
H(29) H(37) 3.1045 no 2_555
H(30) S(1) 3.2650 no 2_555
H(30) O(3) 2.6280 no 2_555
H(30) C(17) 3.3019 no 2_555
H(30) C(22) 3.2390 no 2_555
H(30) H(1) 3.4473 no .
H(30) H(17) 3.0943 no 2_555
H(31) O(1) 3.4455 no .
H(31) C(1) 3.5181 no .
H(31) C(5) 3.4164 no .
H(31) C(6) 3.1055 no .
H(31) C(7) 3.2491 no .
H(31) H(35) 3.2762 no 3_565
H(32) O(1) 3.4252 no .
H(32) O(2) 2.5548 no .
H(32) C(6) 3.4870 no .
H(32) C(7) 3.0922 no .
H(32) C(8) 3.2338 no .
H(32) H(6) 3.4453 no .
H(33) C(21) 3.2079 no 1_455
H(33) C(22) 3.0543 no 1_455
H(33) H(14) 3.0290 no 3_565
H(33) H(16) 3.2138 no 1_455
H(33) H(17) 2.9497 no 1_455
H(33) H(35) 3.4381 no 3_565
H(34) O(1) 3.4557 no 3_565
H(34) C(21) 3.3352 no 1_455
H(34) C(42) 3.4347 no 3_565
H(34) C(43) 3.4864 no 3_565
H(34) H(5) 2.9986 no 3_565
H(34) H(13) 2.9656 no 3_565
H(34) H(14) 3.3182 no 3_565
H(34) H(16) 3.0051 no 1_455
H(35) O(5) 2.5071 no 3_565
H(35) C(4) 3.0802 no 3_565
H(35) C(5) 3.1094 no 3_565
H(35) C(30) 3.5120 no 3_565
H(35) C(41) 3.5845 no 3_565
H(35) H(4) 2.8839 no 3_565
H(35) H(5) 2.9311 no 3_565
H(35) H(25) 3.0229 no 3_565
H(35) H(31) 3.2762 no 3_565
H(35) H(33) 3.4381 no 3_565
H(36) O(8) 2.7009 no 2_545
H(36) C(18) 3.2580 no .
H(36) C(19) 3.1212 no .
H(36) C(36) 3.2383 no 2_545
H(36) C(37) 3.1919 no 2_545
H(36) C(46) 3.5202 no 2_545
H(36) H(9) 3.1720 no 2_545
H(36) H(13) 3.2393 no .
H(36) H(14) 2.9956 no .
H(36) H(25) 2.8664 no 3_565
H(36) H(29) 2.7395 no 2_545
H(36) H(38) 3.5383 no 2_545
H(36) H(39) 3.5958 no 2_545
H(37) O(2) 2.8750 no .
H(37) C(18) 3.3502 no .
H(37) C(37) 3.2848 no 2_545
H(37) H(9) 3.2457 no 2_545
H(37) H(10) 2.9782 no 2_545
H(37) H(13) 3.0015 no .
H(37) H(29) 3.1045 no 2_545
H(38) C(3) 3.3712 no 2_545
H(38) C(4) 3.5719 no 2_545
H(38) C(13) 3.5995 no .
H(38) C(14) 3.1383 no .
H(38) H(3) 3.0879 no 2_545
H(38) H(4) 3.4212 no 2_545
H(38) H(4) 2.8222 no 4_565
H(38) H(9) 2.7630 no .
H(38) H(36) 3.5383 no 2_555
H(38) H(39) 3.5304 no 3_666
H(39) O(4) 3.4414 no 3_666
H(39) C(3) 3.2198 no 4_565
H(39) C(4) 3.1337 no 4_565
H(39) C(23) 3.4075 no 3_666
H(39) C(27) 3.4898 no 4_565
H(39) C(28) 3.4406 no 4_565
H(39) H(3) 2.6672 no 4_565
H(39) H(4) 2.4931 no 4_565
H(39) H(19) 2.8976 no 3_666
H(39) H(20) 3.4635 no 3_666
H(39) H(24) 3.3456 no 4_565
H(39) H(25) 3.2473 no 4_565
H(39) H(36) 3.5958 no 2_555
H(39) H(38) 3.5304 no 3_666
H(40) O(4) 3.0896 no 3_666
H(40) C(3) 3.3641 no 2_545
H(40) C(4) 3.0366 no 2_545
H(40) C(23) 2.9149 no 3_666
H(40) H(3) 3.4873 no 2_545
H(40) H(4) 2.9151 no 2_545
H(40) H(19) 2.7756 no 3_666
H(40) H(20) 2.5596 no 3_666
H(40) H(23) 3.4779 no 2_445

loop_
_geom_torsion_atom_site_label_1
_geom_torsion_atom_site_label_2
_geom_torsion_atom_site_label_3
_geom_torsion_atom_site_label_4
_geom_torsion
_geom_torsion_publ_flag
O(2) S(1) C(16) C(9) 39.03(19) no
O(2) S(1) C(17) C(18) 29.2(3) no
O(2) S(1) C(17) C(22) -149.83(18) no
O(3) S(1) C(16) C(9) -91.60(17) no
O(3) S(1) C(17) C(18) 158.06(18) no
O(3) S(1) C(17) C(22) -21.0(3) no
C(16) S(1) C(17) C(18) -86.8(2) no
C(16) S(1) C(17) C(22) 94.2(2) no
C(17) S(1) C(16) C(9) 153.99(16) no
O(6) S(2) C(39) C(32) 35.35(19) no
O(6) S(2) C(40) C(41) 25.6(3) no
O(6) S(2) C(40) C(45) -152.60(18) no
O(7) S(2) C(39) C(32) -94.80(17) no
O(7) S(2) C(40) C(41) 154.64(18) no
O(7) S(2) C(40) C(45) -23.5(3) no
C(39) S(2) C(40) C(41) -90.6(2) no
C(39) S(2) C(40) C(45) 91.2(2) no
C(40) S(2) C(39) C(32) 151.08(16) no
C(23) O(4) C(13) C(12) 6.3(5) no
C(23) O(4) C(13) C(14) -174.5(3) no
C(46) O(8) C(36) C(35) 8.8(5) no
C(46) O(8) C(36) C(37) -171.3(3) no
C(2) C(1) C(6) C(5) 1.9(4) no
C(2) C(1) C(6) C(7) -175.2(3) no
C(6) C(1) C(2) C(3) -0.4(5) no
C(1) C(2) C(3) C(4) -1.8(5) no
C(2) C(3) C(4) C(5) 2.4(5) no
C(3) C(4) C(5) C(6) -0.9(5) no
C(4) C(5) C(6) C(1) -1.3(5) no
C(4) C(5) C(6) C(7) 176.1(3) no
C(1) C(6) C(7) O(1) 168.5(3) no
C(1) C(6) C(7) C(8) -10.3(5) no
C(5) C(6) C(7) O(1) -8.7(4) no
C(5) C(6) C(7) C(8) 172.5(3) no
O(1) C(7) C(8) C(9) 3.5(5) no
C(6) C(7) C(8) C(9) -177.8(3) no
C(7) C(8) C(9) C(10) -177.9(3) no
C(7) C(8) C(9) C(16) 2.1(5) no
C(8) C(9) C(10) C(11) -170.7(3) no
C(8) C(9) C(10) C(15) 9.1(5) no
C(8) C(9) C(16) S(1) -94.8(3) no
C(10) C(9) C(16) S(1) 85.2(3) no
C(16) C(9) C(10) C(11) 9.4(4) no
C(16) C(9) C(10) C(15) -170.8(3) no
C(9) C(10) C(11) C(12) 178.9(3) no
C(9) C(10) C(15) C(14) 179.8(3) no
C(11) C(10) C(15) C(14) -0.4(6) no
C(15) C(10) C(11) C(12) -0.9(5) no
C(10) C(11) C(12) C(13) 1.4(6) no
C(11) C(12) C(13) O(4) 178.6(3) no
C(11) C(12) C(13) C(14) -0.6(6) no
O(4) C(13) C(14) C(15) -179.9(3) no
C(12) C(13) C(14) C(15) -0.6(6) no
C(13) C(14) C(15) C(10) 1.1(7) no
S(1) C(17) C(18) C(19) -177.96(18) no
S(1) C(17) C(22) C(21) 177.89(18) no
C(18) C(17) C(22) C(21) -1.1(5) no
C(22) C(17) C(18) C(19) 1.0(5) no
C(17) C(18) C(19) C(20) -0.8(5) no
C(18) C(19) C(20) C(21) 0.6(6) no
C(19) C(20) C(21) C(22) -0.7(6) no
C(20) C(21) C(22) C(17) 0.9(5) no
C(25) C(24) C(29) C(28) 1.7(5) no
C(25) C(24) C(29) C(30) -176.5(3) no
C(29) C(24) C(25) C(26) -0.1(5) no
C(24) C(25) C(26) C(27) -2.1(5) no
C(25) C(26) C(27) C(28) 2.7(5) no
C(26) C(27) C(28) C(29) -1.1(5) no
C(27) C(28) C(29) C(24) -1.1(5) no
C(27) C(28) C(29) C(30) 177.3(3) no
C(24) C(29) C(30) O(5) 170.0(3) no
C(24) C(29) C(30) C(31) -8.7(5) no
C(28) C(29) C(30) O(5) -8.2(4) no
C(28) C(29) C(30) C(31) 173.0(3) no
O(5) C(30) C(31) C(32) 3.9(5) no
C(29) C(30) C(31) C(32) -177.4(3) no
C(30) C(31) C(32) C(33) 178.9(3) no
C(30) C(31) C(32) C(39) -1.1(5) no
C(31) C(32) C(33) C(34) 164.4(3) no
C(31) C(32) C(33) C(38) -14.4(4) no
C(31) C(32) C(39) S(2) -88.9(3) no
C(33) C(32) C(39) S(2) 91.0(3) no
C(39) C(32) C(33) C(34) -15.5(4) no
C(39) C(32) C(33) C(38) 165.7(3) no
C(32) C(33) C(34) C(35) -177.3(3) no
C(32) C(33) C(38) C(37) 177.0(3) no
C(34) C(33) C(38) C(37) -1.8(5) no
C(38) C(33) C(34) C(35) 1.6(5) no
C(33) C(34) C(35) C(36) 0.0(5) no
C(34) C(35) C(36) O(8) 178.5(3) no
C(34) C(35) C(36) C(37) -1.5(5) no
O(8) C(36) C(37) C(38) -178.7(3) no
C(35) C(36) C(37) C(38) 1.2(5) no
C(36) C(37) C(38) C(33) 0.5(6) no
S(2) C(40) C(41) C(42) -177.48(18) no
S(2) C(40) C(45) C(44) 177.21(18) no
C(41) C(40) C(45) C(44) -0.9(5) no
C(45) C(40) C(41) C(42) 0.7(5) no
C(40) C(41) C(42) C(43) -0.7(5) no
C(41) C(42) C(43) C(44) 1.0(5) no
C(42) C(43) C(44) C(45) -1.3(5) no
C(43) C(44) C(45) C(40) 1.2(5) no
